data_7102098
loop_
_publ_author_name
'Choi, Doo Seong'
'Kim, Dong Hyun'
'Shin, Ueon Sang'
'Deshmukh, Ravindra R'
'Lee, Sang-gi'
'Song, Choong Eui'

_publ_section_title
;
 The dramatic acceleration effect of imidazolium ionic liquids on
 electron transfer reactions.
;
_journal_issue 33
_journal_name_full 'Chemical communications (Cambridge, England)'
_journal_page_first 3467
_journal_page_last 3469
_journal_paper_doi 10.1039/b708044a
_journal_year 2007
_chemical_formula_sum 'C20 H30 F6 Fe Sb'
_chemical_formula_weight 562.04
_chemical_name_systematic
;
?
;
_space_group_IT_number 58
_symmetry_cell_setting orthorhombic
_symmetry_space_group_name_Hall '-P 2 2n'
_symmetry_space_group_name_H-M 'P n n m'
_atom_sites_solution_hydrogens geom
_atom_sites_solution_primary direct
_atom_sites_solution_secondary difmap
_audit_creation_method SHELXL-97
_cell_angle_alpha 90.00
_cell_angle_beta 90.00
_cell_angle_gamma 90.00
_cell_formula_units_Z 2
_cell_length_a 8.414(2)
_cell_length_b 10.307(3)
_cell_length_c 13.192(3)
_cell_measurement_reflns_used 21
_cell_measurement_temperature 293(2)
_cell_measurement_theta_max 12.47
_cell_measurement_theta_min 5.45
_cell_volume 1144.0(5)
_computing_cell_refinement 'Siemens XSCANS'
_computing_data_collection 'Siemens XSCANS'
_computing_data_reduction 'Siemens SHELXTL'
_computing_molecular_graphics 'Siemens SHELXTL'
_computing_publication_material 'Siemens SHELXTL'
_computing_structure_refinement 'Siemens SHELXTL'
_computing_structure_solution 'Siemens SHELXTL'
_diffrn_ambient_temperature 293(2)
_diffrn_measured_fraction_theta_full 0.930
_diffrn_measured_fraction_theta_max 0.930
_diffrn_measurement_device 'Siemens P4'
_diffrn_measurement_method '\w scans'
_diffrn_radiation_monochromator graphite
_diffrn_radiation_source 'sealed tube'
_diffrn_radiation_type MoK\a
_diffrn_radiation_wavelength 0.71073
_diffrn_reflns_av_R_equivalents 0.0000
_diffrn_reflns_av_sigmaI/netI 0.0267
_diffrn_reflns_limit_h_max 10
_diffrn_reflns_limit_h_min 0
_diffrn_reflns_limit_k_max 12
_diffrn_reflns_limit_k_min 0
_diffrn_reflns_limit_l_max 0
_diffrn_reflns_limit_l_min -15
_diffrn_reflns_number 977
_diffrn_reflns_theta_full 24.98
_diffrn_reflns_theta_max 24.98
_diffrn_reflns_theta_min 2.51
_diffrn_standards_interval_count 97
_diffrn_standards_number 3
_exptl_absorpt_coefficient_mu 1.865
_exptl_absorpt_correction_T_max 0.4967
_exptl_absorpt_correction_T_min 0.1954
_exptl_absorpt_correction_type empirical
_exptl_crystal_colour 'GREEN '
_exptl_crystal_density_diffrn 1.632
_exptl_crystal_density_method 'not measured'
_exptl_crystal_description 'BLOCK '
_exptl_crystal_F_000 562
_exptl_crystal_size_max 0.34
_exptl_crystal_size_mid 0.28
_exptl_crystal_size_min 0.14
_refine_diff_density_max 0.585
_refine_diff_density_min -0.724
_refine_diff_density_rms 0.097
_refine_ls_extinction_coef 0.0007(7)
_refine_ls_extinction_expression Fc^*^=kFc[1+0.001xFc^2^\l^3^/sin(2\q)]^-1/4^
_refine_ls_extinction_method SHELXL
_refine_ls_goodness_of_fit_ref 1.124
_refine_ls_hydrogen_treatment mixed
_refine_ls_matrix_type full
_refine_ls_number_parameters 76
_refine_ls_number_reflns 977
_refine_ls_number_restraints 0
_refine_ls_restrained_S_all 1.124
_refine_ls_R_factor_all 0.0785
_refine_ls_R_factor_gt 0.0449
_refine_ls_shift/su_max 0.000
_refine_ls_shift/su_mean 0.000
_refine_ls_structure_factor_coef Fsqd
_refine_ls_weighting_details 'calc w=1/[\s^2^(Fo^2^)+(0.0696P)^2^+2.7222P] where P=(Fo^2^+2Fc^2^)/3'
_refine_ls_weighting_scheme calc
_refine_ls_wR_factor_gt 0.1197
_refine_ls_wR_factor_ref 0.1624
_reflns_number_gt 619
_reflns_number_total 977
_reflns_threshold_expression >2sigma(I)
_cod_data_source_file b708044a.txt
_cod_data_source_block fe
_cod_depositor_comments
;
The following automatic conversions were performed:
'_symmetry_cell_setting' value 'Orthorhombic' changed to 'orthorhombic'
according to '/home/saulius/struct/CIF-dictionaries/cif_core.dic'
dictionary named 'cif_core.dic' version 2.4.1 from 2010-06-29.

Automatic conversion script
Id: cif_fix_enum 1527 2010-12-29 10:47:43Z saulius 
;
_cod_original_sg_symbol_H-M 'Pnnm '
_cod_original_formula_sum 'C20 H30 F6 Fe1 Sb1'
_cod_database_code 7102098

loop_
_symmetry_equiv_pos_as_xyz
'x, y, z'
'-x, -y, z'
'-x+1/2, y+1/2, -z+1/2'
'x+1/2, -y+1/2, -z+1/2'
'-x, -y, -z'
'x, y, -z'
'x-1/2, -y-1/2, z-1/2'
'-x-1/2, y-1/2, z-1/2'

loop_
_atom_site_label
_atom_site_type_symbol
_atom_site_fract_x
_atom_site_fract_y
_atom_site_fract_z
_atom_site_U_iso_or_equiv
_atom_site_adp_type
_atom_site_occupancy
_atom_site_symmetry_multiplicity
_atom_site_calc_flag
_atom_site_refinement_flags
Sb1 Sb 0.0000 0.0000 0.5000 0.0566(4) Uani 1 4 d S
Fe1 Fe 0.5000 -0.5000 0.5000 0.0357(5) Uani 1 4 d S
F1 F 0.2136(9) 0.0449(8) 0.5000 0.128(3) Uani 1 2 d S
F2 F 0.0364(7) -0.1251(4) 0.4002(3) 0.1067(18) Uani 1 1 d .
C1 C 0.2519(12) -0.5071(8) 0.5000 0.063(3) Uani 1 2 d S
C2 C 0.3049(8) -0.4372(7) 0.4129(5) 0.0635(18) Uani 1 1 d .
C3 C 0.3927(8) -0.3281(6) 0.4454(5) 0.0638(18) Uani 1 1 d .
C4 C 0.1541(15) -0.6287(11) 0.5000 0.127(6) Uani 1 2 d S
H4A H 0.1499 -0.6636 0.4326 0.191 Uiso 0.50 1 calc PR
H4B H 0.0484 -0.6092 0.5227 0.191 Uiso 0.50 1 calc PR
H4C H 0.2015 -0.6912 0.5447 0.191 Uiso 0.50 1 calc PR
C5 C 0.2693(12) -0.4717(11) 0.3041(6) 0.122(4) Uani 1 1 d .
H5A H 0.2555 -0.5639 0.2982 0.183 Uiso 1 1 calc R
H5B H 0.3559 -0.4445 0.2618 0.183 Uiso 1 1 calc R
H5C H 0.1736 -0.4287 0.2830 0.183 Uiso 1 1 calc R
C6 C 0.4667(12) -0.2235(9) 0.3793(8) 0.119(4) Uani 1 1 d .
H6A H 0.3954 -0.1512 0.3743 0.178 Uiso 1 1 calc R
H6B H 0.4865 -0.2579 0.3128 0.178 Uiso 1 1 calc R
H6C H 0.5651 -0.1955 0.4089 0.178 Uiso 1 1 calc R

loop_
_atom_site_aniso_label
_atom_site_aniso_U_11
_atom_site_aniso_U_22
_atom_site_aniso_U_33
_atom_site_aniso_U_23
_atom_site_aniso_U_13
_atom_site_aniso_U_12
Sb1 0.0708(7) 0.0646(6) 0.0345(5) 0.000 0.000 -0.0121(4)
Fe1 0.0388(9) 0.0485(9) 0.0197(7) 0.000 0.000 0.0015(6)
F1 0.085(5) 0.100(5) 0.199(9) 0.000 0.000 -0.022(4)
F2 0.182(5) 0.083(3) 0.056(3) -0.018(2) 0.014(3) -0.015(3)
C1 0.041(5) 0.052(5) 0.096(8) 0.000 0.000 0.009(3)
C2 0.071(4) 0.082(4) 0.038(3) -0.006(3) -0.016(3) 0.025(4)
C3 0.077(4) 0.056(3) 0.059(4) 0.016(3) 0.001(3) 0.010(3)
C4 0.066(7) 0.072(7) 0.243(19) 0.000 0.000 -0.007(6)
C5 0.105(8) 0.211(12) 0.050(5) -0.039(6) -0.033(5) 0.043(7)
C6 0.134(8) 0.092(6) 0.130(9) 0.068(6) 0.025(7) 0.017(5)

loop_
_atom_type_symbol
_atom_type_description
_atom_type_scat_dispersion_real
_atom_type_scat_dispersion_imag
_atom_type_scat_source
C C 0.0033 0.0016 'International Tables Vol C Tables 4.2.6.8 and 6.1.1.4'
H H 0.0000 0.0000 'International Tables Vol C Tables 4.2.6.8 and 6.1.1.4'
F F 0.0171 0.0103 'International Tables Vol C Tables 4.2.6.8 and 6.1.1.4'
Fe Fe 0.3463 0.8444 'International Tables Vol C Tables 4.2.6.8 and 6.1.1.4'
Sb Sb -0.5866 1.5461 'International Tables Vol C Tables 4.2.6.8 and 6.1.1.4'

loop_
_geom_angle_atom_site_label_1
_geom_angle_atom_site_label_2
_geom_angle_atom_site_label_3
_geom_angle
_geom_angle_site_symmetry_1
_geom_angle_site_symmetry_3
F1 Sb1 F1 180.000(1) 5_556 .
F1 Sb1 F2 89.2(3) 5_556 .
F1 Sb1 F2 90.8(3) . .
F1 Sb1 F2 89.2(3) 5_556 6_556
F1 Sb1 F2 90.8(3) . 6_556
F2 Sb1 F2 89.6(3) . 6_556
F1 Sb1 F2 90.8(3) 5_556 5_556
F1 Sb1 F2 89.2(3) . 5_556
F2 Sb1 F2 180.000(1) . 5_556
F2 Sb1 F2 90.4(3) 6_556 5_556
F1 Sb1 F2 90.8(3) 5_556 2
F1 Sb1 F2 89.2(3) . 2
F2 Sb1 F2 90.4(3) . 2
F2 Sb1 F2 180.000(1) 6_556 2
F2 Sb1 F2 89.6(3) 5_556 2
C1 Fe1 C1 180.000(1) 5_646 .
C1 Fe1 C2 140.2(2) 5_646 .
C1 Fe1 C2 39.8(2) . .
C1 Fe1 C2 39.8(2) 5_646 2_645
C1 Fe1 C2 140.2(2) . 2_645
C2 Fe1 C2 113.8(4) . 2_645
C1 Fe1 C2 39.8(2) 5_646 5_646
C1 Fe1 C2 140.2(2) . 5_646
C2 Fe1 C2 180.0(3) . 5_646
C2 Fe1 C2 66.2(4) 2_645 5_646
C1 Fe1 C2 140.2(2) 5_646 6_556
C1 Fe1 C2 39.8(2) . 6_556
C2 Fe1 C2 66.2(4) . 6_556
C2 Fe1 C2 180.0(3) 2_645 6_556
C2 Fe1 C2 113.8(4) 5_646 6_556
C1 Fe1 C3 66.6(3) 5_646 2_645
C1 Fe1 C3 113.4(3) . 2_645
C2 Fe1 C3 113.9(2) . 2_645
C2 Fe1 C3 39.1(3) 2_645 2_645
C2 Fe1 C3 66.1(2) 5_646 2_645
C2 Fe1 C3 140.9(3) 6_556 2_645
C1 Fe1 C3 66.6(3) 5_646 5_646
C1 Fe1 C3 113.4(3) . 5_646
C2 Fe1 C3 140.9(3) . 5_646
C2 Fe1 C3 66.1(2) 2_645 5_646
C2 Fe1 C3 39.1(3) 5_646 5_646
C2 Fe1 C3 113.9(2) 6_556 5_646
C3 Fe1 C3 39.8(4) 2_645 5_646
C1 Fe1 C3 113.4(3) 5_646 .
C1 Fe1 C3 66.6(3) . .
C2 Fe1 C3 39.1(3) . .
C2 Fe1 C3 113.9(2) 2_645 .
C2 Fe1 C3 140.9(3) 5_646 .
C2 Fe1 C3 66.1(2) 6_556 .
C3 Fe1 C3 140.2(4) 2_645 .
C3 Fe1 C3 180.000(1) 5_646 .
C1 Fe1 C3 113.4(3) 5_646 6_556
C1 Fe1 C3 66.6(3) . 6_556
C2 Fe1 C3 66.1(2) . 6_556
C2 Fe1 C3 140.9(3) 2_645 6_556
C2 Fe1 C3 113.9(2) 5_646 6_556
C2 Fe1 C3 39.1(3) 6_556 6_556
C3 Fe1 C3 180.000(1) 2_645 6_556
C3 Fe1 C3 140.2(4) 5_646 6_556
C3 Fe1 C3 39.8(4) . 6_556
C2 C1 C2 107.2(8) 6_556 .
C2 C1 C4 126.4(4) 6_556 .
C2 C1 C4 126.4(4) . .
C2 C1 Fe1 70.8(5) 6_556 .
C2 C1 Fe1 70.8(5) . .
C4 C1 Fe1 125.3(7) . .
C3 C2 C1 108.7(6) . .
C3 C2 C5 125.5(8) . .
C1 C2 C5 125.8(8) . .
C3 C2 Fe1 70.8(3) . .
C1 C2 Fe1 69.4(5) . .
C5 C2 Fe1 127.0(5) . .
C2 C3 C3 107.7(4) . 6_556
C2 C3 C6 127.2(7) . .
C3 C3 C6 125.0(5) 6_556 .
C2 C3 Fe1 70.1(3) . .
C3 C3 Fe1 70.10(18) 6_556 .
C6 C3 Fe1 127.9(5) . .
C1 C4 H4A 109.5 . .
C1 C4 H4B 109.5 . .
H4A C4 H4B 109.5 . .
C1 C4 H4C 109.5 . .
H4A C4 H4C 109.5 . .
H4B C4 H4C 109.5 . .
C2 C5 H5A 109.5 . .
C2 C5 H5B 109.5 . .
H5A C5 H5B 109.5 . .
C2 C5 H5C 109.5 . .
H5A C5 H5C 109.5 . .
H5B C5 H5C 109.5 . .
C3 C6 H6A 109.5 . .
C3 C6 H6B 109.5 . .
H6A C6 H6B 109.5 . .
C3 C6 H6C 109.5 . .
H6A C6 H6C 109.5 . .
H6B C6 H6C 109.5 . .

loop_
_geom_bond_atom_site_label_1
_geom_bond_atom_site_label_2
_geom_bond_distance
_geom_bond_site_symmetry_2
Sb1 F1 1.856(8) 5_556
Sb1 F1 1.856(8) .
Sb1 F2 1.868(4) .
Sb1 F2 1.868(4) 6_556
Sb1 F2 1.868(4) 5_556
Sb1 F2 1.868(4) 2
Fe1 C1 2.089(10) 5_646
Fe1 C1 2.089(10) .
Fe1 C2 2.106(6) .
Fe1 C2 2.106(6) 2_645
Fe1 C2 2.106(6) 5_646
Fe1 C2 2.106(6) 6_556
Fe1 C3 2.115(6) 2_645
Fe1 C3 2.115(6) 5_646
Fe1 C3 2.115(6) .
Fe1 C3 2.115(6) 6_556
C1 C2 1.428(8) 6_556
C1 C2 1.428(8) .
C1 C4 1.499(14) .
C2 C3 1.412(9) .
C2 C5 1.509(9) .
C3 C3 1.439(13) 6_556
C3 C6 1.521(10) .
C4 H4A 0.9600 .
C4 H4B 0.9600 .
C4 H4C 0.9600 .
C5 H5A 0.9600 .
C5 H5B 0.9600 .
C5 H5C 0.9600 .
C6 H6A 0.9600 .
C6 H6B 0.9600 .
C6 H6C 0.9600 .
